data_2310890
loop_
_publ_author_name
'Duffin, W.J.'
'Parthe, E.'
'Norton, J.T.'

_publ_section_title
;
 The structure of (Ti, Re) Si2
;
_journal_name_full 'Acta Crystallographica (1,1948-23,1967)'
_journal_page_first 450
_journal_page_last 451
_journal_volume 17
_journal_year 1964
_chemical_formula_sum 'Re0.3 Si6 Ti2.7'
_chemical_name_systematic '(Re Ti9 Si20)0.3'
_space_group_IT_number 180
_symmetry_space_group_name_Hall 'P 62 2 (0 0 4)'
_symmetry_space_group_name_H-M 'P 62 2 2'
_cell_angle_alpha 90
_cell_angle_beta 90
_cell_angle_gamma 120
_cell_formula_units_Z 1
_cell_length_a 4.705
_cell_length_b 4.705
_cell_length_c 6.505
_cell_volume 124.709
_citation_journal_id_ASTM ACCRA9
_cod_data_source_file Duffin_ACCRA9_1964_1595.cif
_cod_data_source_block Re0.3Si6Ti2.7
_cod_original_cell_volume 124.7088
_cod_original_sg_symbol_Hall 'P 62 2 (x,y,z+1/3)'
_cod_database_code 2310890

loop_
_symmetry_equiv_pos_as_xyz
x,y,z
x-y,x,z+1/3
-y,x-y,z+2/3
-x,-y,z
-x+y,-x,z+1/3
y,-x+y,z+2/3
-y,-x,-z+2/3
x-y,-y,-z
x,x-y,-z+1/3
y,x,-z+2/3
-x+y,y,-z
-x,-x+y,-z+1/3

loop_
_atom_site_label
_atom_site_type_symbol
_atom_site_fract_x
_atom_site_fract_y
_atom_site_fract_z
_atom_site_occupancy
_atom_site_U_iso_or_equiv
Ti1 Ti 0.5 0 0.5 0.9 0.0
Si1 Si 0.167 0.334 0.5 1 0.0
Re1 Re 0.5 0 0.5 0.1 0.0
